data_7044203
loop_
_publ_author_name
'Balasekaran, Samundeeswari Mariappan'
'Hagenbach, Adelheid'
'Drees, Markus'
'Abram, Ulrich'

_publ_section_title
;
 [TcII(NO)(trifluoroacetate)4F]2- - Synthesis and Reactions
;
_journal_name_full 'Dalton Trans.'
_journal_paper_doi 10.1039/C7DT03084C
_journal_year 2017
_chemical_formula_moiety 'C8 F13 N O9 Tc, Cs, C16 H36 N'
_chemical_formula_sum 'C24 H36 Cs F13 N2 O9 Tc'
_chemical_formula_weight 974.46
_space_group_crystal_system monoclinic
_space_group_IT_number 14
_space_group_name_Hall '-P 2ybc'
_space_group_name_H-M_alt 'P 1 21/c 1'
_symmetry_space_group_name_Hall '-P 2ybc'
_symmetry_space_group_name_H-M 'P 1 21/c 1'
_atom_sites_solution_hydrogens geom
_atom_sites_solution_primary heavy
_audit_creation_method SHELXL-2014/7
_audit_update_record
;
2017-07-24 deposited with the CCDC.
2017-09-12 downloaded from the CCDC.
;
_cell_angle_alpha 90
_cell_angle_beta 113.870(10)
_cell_angle_gamma 90
_cell_formula_units_Z 4
_cell_length_a 14.7160(10)
_cell_length_b 9.6050(10)
_cell_length_c 28.907(2)
_cell_measurement_reflns_used 6422
_cell_measurement_temperature 200(2)
_cell_measurement_theta_max 27.43
_cell_measurement_theta_min 3.33
_cell_volume 3736.4(6)
_computing_cell_refinement 'STOE X-AREA'
_computing_data_collection 'STOE X-AREA'
_computing_data_reduction 'STOE X-RED'
_computing_molecular_graphics Ortep
_computing_publication_material WingX
_computing_structure_refinement 'SHELXL-2014/7 (Sheldrick, 2014)'
_computing_structure_solution 'SHELXS-97 (Sheldrick, 2008)'
_diffrn_ambient_temperature 200(2)
_diffrn_detector_area_resol_mean 6.67
_diffrn_measured_fraction_theta_full 0.992
_diffrn_measured_fraction_theta_max 0.992
_diffrn_measurement_device_type 'STOE IPDS 2T'
_diffrn_measurement_method 'rotation method'
_diffrn_radiation_type MoK\a
_diffrn_radiation_wavelength 0.71073
_diffrn_reflns_av_R_equivalents 0.0930
_diffrn_reflns_av_unetI/netI 0.1519
_diffrn_reflns_Laue_measured_fraction_full 0.992
_diffrn_reflns_Laue_measured_fraction_max 0.992
_diffrn_reflns_limit_h_max 17
_diffrn_reflns_limit_h_min -17
_diffrn_reflns_limit_k_max 11
_diffrn_reflns_limit_k_min -10
_diffrn_reflns_limit_l_max 26
_diffrn_reflns_limit_l_min -34
_diffrn_reflns_number 15306
_diffrn_reflns_point_group_measured_fraction_full 0.992
_diffrn_reflns_point_group_measured_fraction_max 0.992
_diffrn_reflns_theta_full 24.998
_diffrn_reflns_theta_max 24.997
_diffrn_reflns_theta_min 3.325
_diffrn_source 'fine-focus sealed tube'
_exptl_absorpt_coefficient_mu 1.456
_exptl_absorpt_correction_type none
_exptl_crystal_colour pale-green
_exptl_crystal_density_diffrn 1.732
_exptl_crystal_description plate
_exptl_crystal_F_000 1924
_exptl_crystal_size_max 0.25
_exptl_crystal_size_mid 0.1
_exptl_crystal_size_min 0.09
_refine_diff_density_max 0.533
_refine_diff_density_min -0.437
_refine_diff_density_rms 0.090
_refine_ls_extinction_method none
_refine_ls_goodness_of_fit_ref 0.847
_refine_ls_hydrogen_treatment constr
_refine_ls_matrix_type full
_refine_ls_number_parameters 455
_refine_ls_number_reflns 6539
_refine_ls_number_restraints 88
_refine_ls_restrained_S_all 0.865
_refine_ls_R_factor_all 0.1336
_refine_ls_R_factor_gt 0.0516
_refine_ls_shift/su_max 0.001
_refine_ls_shift/su_mean 0.000
_refine_ls_structure_factor_coef Fsqd
_refine_ls_weighting_details 'w=1/[\s^2^(Fo^2^)+(0.0263P)^2^] where P=(Fo^2^+2Fc^2^)/3'
_refine_ls_weighting_scheme calc
_refine_ls_wR_factor_gt 0.0810
_refine_ls_wR_factor_ref 0.0967
_reflns_Friedel_coverage 0.000
_reflns_number_gt 3098
_reflns_number_total 6539
_reflns_threshold_expression 'I > 2\s(I)'
_cod_data_source_file c7dt03084c1.cif
_cod_data_source_block tcnotfa4
_cod_database_code 7044203
_shelx_shelxl_version_number 2014/7
_shelx_space_group_comment
;
The symmetry employed for this shelxl refinement is uniquely defined
by the following loop, which should always be used as a source of
symmetry information in preference to the above space-group names.
They are only intended as comments.
;

loop_
_space_group_symop_operation_xyz
'x, y, z'
'-x, y+1/2, -z+1/2'
'-x, -y, -z'
'x, -y-1/2, z-1/2'

loop_
_atom_site_label
_atom_site_type_symbol
_atom_site_fract_x
_atom_site_fract_y
_atom_site_fract_z
_atom_site_U_iso_or_equiv
_atom_site_adp_type
_atom_site_occupancy
_atom_site_site_symmetry_order
_atom_site_calc_flag
_atom_site_refinement_flags_posn
_atom_site_refinement_flags_adp
_atom_site_disorder_assembly
_atom_site_disorder_group
Tc2 Tc 0.02705(5) 0.84579(6) 0.83450(3) 0.0427(2) Uani 1 1 d . . . .
O5 O 0.1306(4) 0.6983(5) 0.8720(2) 0.0545(15) Uani 1 1 d . . . .
O4 O -0.0726(4) 0.7076(5) 0.8427(2) 0.0537(15) Uani 1 1 d . . . .
F1 F 0.0085(3) 0.7292(4) 0.77459(16) 0.0490(11) Uani 1 1 d . . . .
O1 O 0.0572(5) 1.0053(6) 0.9252(3) 0.0751(19) Uani 1 1 d . . . .
N1 N 0.0444(5) 0.9434(7) 0.8882(3) 0.0577(19) Uani 1 1 d . . . .
Cs1 Cs 0.01343(4) 0.42610(5) 0.80845(2) 0.05404(18) Uani 1 1 d . . . .
O8 O 0.2403(5) 0.8162(7) 0.9370(3) 0.112(3) Uani 1 1 d . . . .
F63 F 0.3543(6) 0.5924(9) 0.9547(5) 0.198(5) Uani 1 1 d . . . .
C5 C 0.2069(7) 0.7123(10) 0.9126(4) 0.062(3) Uani 1 1 d . . . .
O9 O -0.1564(5) 0.8503(8) 0.8716(3) 0.107(3) Uani 1 1 d . . . .
C6 C 0.2598(8) 0.5779(14) 0.9301(5) 0.086(3) Uani 1 1 d . . . .
F83 F -0.1757(6) 0.4949(8) 0.8485(4) 0.158(4) Uani 1 1 d . . . .
F81 F -0.2172(7) 0.6090(9) 0.9002(3) 0.171(4) Uani 1 1 d . . . .
F82 F -0.2935(6) 0.6303(10) 0.8239(4) 0.178(4) Uani 1 1 d . . . .
C8 C -0.2023(9) 0.6136(14) 0.8577(6) 0.094(4) Uani 1 1 d . . . .
C7 C -0.1381(7) 0.7387(11) 0.8581(4) 0.070(3) Uani 1 1 d . . . .
F62 F 0.2420(9) 0.5250(10) 0.9670(5) 0.218(6) Uani 1 1 d . . . .
F61 F 0.2491(7) 0.4830(8) 0.8999(3) 0.181(5) Uani 1 1 d . . . .
O2 O -0.0860(3) 0.9588(5) 0.78424(19) 0.0490(14) Uani 1 1 d . . . .
O3 O 0.1256(3) 0.9500(5) 0.8149(2) 0.0533(15) Uani 1 1 d . . . .
O7 O 0.1435(5) 1.1548(7) 0.8570(3) 0.080(2) Uani 1 1 d . . . .
O6 O -0.0927(4) 1.1504(7) 0.8271(3) 0.077(2) Uani 1 1 d . . . .
C1 C -0.1236(6) 1.0727(10) 0.7915(4) 0.052(2) Uani 1 1 d . . . .
C3 C 0.1627(6) 1.0721(11) 0.8318(4) 0.063(2) Uani 1 1 d . . . .
F42 F 0.2267(5) 1.0706(8) 0.7678(3) 0.120(2) Uani 1 1 d . . . .
F21 F -0.2223(4) 1.0747(9) 0.7031(3) 0.117(2) Uani 1 1 d . . . .
F22 F -0.2937(4) 1.0645(11) 0.7516(3) 0.176(4) Uani 1 1 d . . . .
F23 F -0.2306(6) 1.2458(8) 0.7415(3) 0.150(3) Uani 1 1 d . . . .
F41 F 0.3282(5) 1.0450(12) 0.8420(4) 0.191(5) Uani 1 1 d . . . .
C2 C -0.2178(8) 1.1116(11) 0.7471(5) 0.076(3) Uani 1 1 d . . . .
F43 F 0.2637(8) 1.2394(9) 0.8161(5) 0.206(5) Uani 1 1 d . . . .
C4 C 0.2471(10) 1.1058(14) 0.8146(6) 0.100(4) Uani 1 1 d . . . .
N2 N -0.3125(8) 1.1126(9) 0.9130(4) 0.102(3) Uani 1 1 d . U . .
C11 C -0.3409(12) 1.0670(19) 0.8602(6) 0.182(7) Uani 1 1 d D U . .
H11A H -0.3509 1.1477 0.8386 0.218 Uiso 1 1 calc R U . .
H11B H -0.2878 1.0115 0.8579 0.218 Uiso 1 1 calc R U . .
C12 C -0.4316(11) 0.9852(18) 0.8433(5) 0.166(6) Uani 1 1 d D U . .
H12A H -0.4836 1.0386 0.8477 0.199 Uiso 1 1 calc R U . .
H12B H -0.4203 0.9014 0.8636 0.199 Uiso 1 1 calc R U . .
C13 C -0.4640(12) 0.9466(19) 0.7887(6) 0.187(7) Uani 1 1 d D U . .
H13A H -0.4811 1.0316 0.7689 0.224 Uiso 1 1 calc R U . .
H13B H -0.4076 0.9057 0.7844 0.224 Uiso 1 1 calc R U . .
C14 C -0.5457(14) 0.853(2) 0.7678(7) 0.254(11) Uani 1 1 d D U . .
H14A H -0.5264 0.7744 0.7533 0.381 Uiso 1 1 calc R U . .
H14B H -0.6006 0.8996 0.7421 0.381 Uiso 1 1 calc R U . .
H14C H -0.5651 0.8215 0.7940 0.381 Uiso 1 1 calc R U . .
C21 C -0.2063(12) 1.1711(17) 0.9198(7) 0.159(6) Uani 1 1 d . U . .
H21A H -0.1723 1.0947 0.9116 0.191 Uiso 1 1 calc R U . .
H21B H -0.2188 1.2405 0.8935 0.191 Uiso 1 1 calc R U . .
C22 C -0.1378(13) 1.2301(17) 0.9643(7) 0.179(7) Uani 1 1 d D U . .
H22A H -0.1526 1.1828 0.9901 0.215 Uiso 1 1 calc R U A 1
H22B H -0.1635 1.3237 0.9631 0.215 Uiso 1 1 calc R U A 1
C23 C -0.0185(12) 1.2537(19) 0.9922(8) 0.196(7) Uani 1 1 d D U B 1
H23A H 0.0004 1.3195 1.0200 0.235 Uiso 1 1 calc R U B 1
H23B H 0.0183 1.1674 1.0033 0.235 Uiso 1 1 calc R U B 1
C24 C -0.0120(17) 1.312(3) 0.9470(9) 0.306(14) Uani 1 1 d D U B 1
H24A H -0.0494 1.2546 0.9183 0.459 Uiso 1 1 calc R U B 1
H24B H 0.0563 1.3141 0.9515 0.459 Uiso 1 1 calc R U B 1
H24C H -0.0385 1.4044 0.9415 0.459 Uiso 1 1 calc R U B 1
C31 C -0.3757(9) 1.2224(11) 0.9222(4) 0.104(4) Uani 1 1 d . U . .
H31A H -0.4392 1.1808 0.9170 0.125 Uiso 1 1 calc R U . .
H31B H -0.3442 1.2499 0.9574 0.125 Uiso 1 1 calc R U . .
C32 C -0.3948(9) 1.3469(13) 0.8916(5) 0.124(4) Uani 1 1 d . U . .
H32A H -0.4201 1.3205 0.8562 0.149 Uiso 1 1 calc R U . .
H32B H -0.3327 1.3962 0.8997 0.149 Uiso 1 1 calc R U . .
C33 C -0.4698(11) 1.4457(15) 0.8995(6) 0.146(5) Uani 1 1 d . U . .
H33A H -0.5318 1.3956 0.8905 0.175 Uiso 1 1 calc R U . .
H33B H -0.4451 1.4670 0.9353 0.175 Uiso 1 1 calc R U . .
C34 C -0.4907(9) 1.5719(15) 0.8729(6) 0.155(5) Uani 1 1 d . U . .
H34A H -0.4326 1.6299 0.8852 0.233 Uiso 1 1 calc R U . .
H34B H -0.5439 1.6184 0.8778 0.233 Uiso 1 1 calc R U . .
H34C H -0.5100 1.5540 0.8375 0.233 Uiso 1 1 calc R U . .
C41 C -0.2930(11) 0.9954(14) 0.9507(5) 0.135(5) Uani 1 1 d . U . .
H41A H -0.2723 0.9161 0.9366 0.162 Uiso 1 1 calc R U . .
H41B H -0.2357 1.0231 0.9806 0.162 Uiso 1 1 calc R U . .
C42 C -0.3636(12) 0.9452(15) 0.9677(6) 0.153(5) Uani 1 1 d . U . .
H42A H -0.4214 0.9131 0.9388 0.183 Uiso 1 1 calc R U . .
H42B H -0.3846 1.0212 0.9832 0.183 Uiso 1 1 calc R U . .
C43 C -0.3260(11) 0.8283(13) 1.0052(6) 0.141(5) Uani 1 1 d . U . .
H43A H -0.3088 0.7489 0.9896 0.169 Uiso 1 1 calc R U . .
H43B H -0.2669 0.8577 1.0340 0.169 Uiso 1 1 calc R U . .
C44 C -0.4067(13) 0.7886(16) 1.0224(7) 0.184(7) Uani 1 1 d . U . .
H44A H -0.4372 0.8714 1.0281 0.276 Uiso 1 1 calc R U . .
H44B H -0.3783 0.7361 1.0532 0.276 Uiso 1 1 calc R U . .
H44C H -0.4558 0.7332 0.9967 0.276 Uiso 1 1 calc R U . .

loop_
_atom_site_aniso_label
_atom_site_aniso_U_11
_atom_site_aniso_U_22
_atom_site_aniso_U_33
_atom_site_aniso_U_23
_atom_site_aniso_U_13
_atom_site_aniso_U_12
Tc2 0.0550(4) 0.0301(4) 0.0437(5) 0.0006(3) 0.0208(3) 0.0040(3)
O5 0.063(4) 0.036(3) 0.051(4) 0.000(3) 0.009(3) 0.011(2)
O4 0.069(4) 0.038(3) 0.067(4) -0.002(3) 0.041(3) 0.001(3)
F1 0.070(3) 0.033(2) 0.045(3) -0.001(2) 0.023(2) 0.0040(19)
O1 0.107(5) 0.059(4) 0.060(5) -0.015(4) 0.035(4) 0.014(3)
N1 0.072(5) 0.040(4) 0.057(5) -0.003(4) 0.022(4) 0.007(4)
Cs1 0.0765(4) 0.0350(3) 0.0528(4) -0.0044(3) 0.0284(3) -0.0004(3)
O8 0.107(5) 0.074(5) 0.101(6) -0.041(5) -0.012(4) 0.026(4)
F63 0.108(6) 0.134(7) 0.273(12) -0.001(7) -0.004(7) 0.046(5)
C5 0.073(6) 0.050(6) 0.046(6) -0.003(5) 0.007(5) 0.020(5)
O9 0.114(5) 0.065(5) 0.185(9) -0.016(5) 0.106(5) 0.002(5)
C6 0.091(8) 0.085(8) 0.049(8) 0.007(8) -0.005(6) 0.034(7)
F83 0.197(8) 0.060(4) 0.297(12) -0.001(6) 0.184(8) -0.019(5)
F81 0.234(9) 0.181(9) 0.158(8) -0.021(6) 0.142(8) -0.093(7)
F82 0.117(6) 0.158(8) 0.240(11) -0.010(7) 0.053(6) -0.046(6)
C8 0.085(8) 0.099(11) 0.128(13) 0.002(8) 0.076(8) -0.009(7)
C7 0.083(7) 0.051(6) 0.093(8) 0.023(6) 0.053(6) 0.006(5)
F62 0.348(16) 0.136(8) 0.224(12) 0.112(8) 0.172(11) 0.117(9)
F61 0.268(9) 0.098(5) 0.084(6) -0.019(5) -0.026(6) 0.120(6)
O2 0.060(3) 0.033(3) 0.052(4) 0.000(3) 0.021(3) 0.000(2)
O3 0.058(3) 0.040(3) 0.064(4) -0.008(3) 0.026(3) -0.006(3)
O7 0.101(5) 0.046(4) 0.101(6) -0.024(4) 0.050(4) -0.010(4)
O6 0.092(4) 0.047(4) 0.086(6) -0.008(4) 0.029(4) 0.014(4)
C1 0.056(5) 0.039(5) 0.064(7) 0.007(5) 0.028(5) -0.001(5)
C3 0.061(6) 0.045(5) 0.075(7) 0.003(6) 0.018(5) -0.004(5)
F42 0.133(6) 0.139(6) 0.121(6) -0.018(6) 0.086(5) -0.051(5)
F21 0.097(4) 0.159(7) 0.074(5) 0.018(5) 0.014(4) 0.043(4)
F22 0.043(3) 0.331(12) 0.147(7) 0.103(8) 0.032(4) 0.013(5)
F23 0.156(7) 0.095(5) 0.158(8) 0.037(5) 0.022(5) 0.058(5)
F41 0.059(4) 0.308(14) 0.202(10) 0.019(8) 0.049(5) 0.021(6)
C2 0.078(7) 0.069(9) 0.083(10) 0.015(7) 0.036(7) 0.026(5)
F43 0.278(12) 0.104(6) 0.335(14) -0.069(8) 0.225(11) -0.112(8)
C4 0.100(10) 0.096(11) 0.123(13) -0.026(9) 0.066(9) -0.050(7)
N2 0.166(7) 0.065(6) 0.061(6) 0.008(4) 0.032(5) 0.024(5)
C11 0.242(14) 0.191(15) 0.104(9) -0.026(9) 0.061(9) -0.043(12)
C12 0.191(13) 0.203(15) 0.074(8) 0.019(8) 0.024(8) -0.054(10)
C13 0.227(16) 0.212(17) 0.114(9) -0.001(10) 0.060(10) -0.046(12)
C14 0.27(2) 0.27(2) 0.168(17) -0.026(15) 0.037(14) -0.110(17)
C21 0.175(10) 0.132(12) 0.181(14) 0.045(10) 0.082(9) 0.043(8)
C22 0.202(10) 0.128(12) 0.170(14) 0.063(10) 0.037(9) 0.046(9)
C23 0.180(11) 0.177(16) 0.233(18) 0.042(13) 0.086(11) 0.080(10)
C24 0.32(2) 0.30(3) 0.32(2) 0.10(2) 0.164(18) 0.079(19)
C31 0.130(9) 0.080(7) 0.079(8) 0.003(5) 0.018(6) 0.009(6)
C32 0.148(10) 0.094(7) 0.107(10) 0.038(7) 0.028(8) 0.017(7)
C33 0.178(11) 0.119(9) 0.140(12) 0.058(8) 0.063(9) 0.044(8)
C34 0.156(11) 0.136(10) 0.162(14) 0.074(9) 0.053(9) 0.038(9)
C41 0.201(12) 0.105(9) 0.078(8) 0.016(7) 0.036(8) -0.013(8)
C42 0.225(13) 0.097(10) 0.140(11) 0.033(9) 0.078(9) 0.011(8)
C43 0.208(13) 0.079(9) 0.132(12) 0.018(8) 0.063(9) -0.002(8)
C44 0.228(16) 0.119(13) 0.226(18) 0.073(12) 0.114(14) 0.034(10)

loop_
_atom_type_symbol
_atom_type_description
_atom_type_scat_dispersion_real
_atom_type_scat_dispersion_imag
_atom_type_scat_source
Cs Cs -0.3680 2.1192 'International Tables Vol C Tables 4.2.6.8 and 6.1.1.4'
F F 0.0171 0.0103 'International Tables Vol C Tables 4.2.6.8 and 6.1.1.4'
N N 0.0061 0.0033 'International Tables Vol C Tables 4.2.6.8 and 6.1.1.4'
O O 0.0106 0.0060 'International Tables Vol C Tables 4.2.6.8 and 6.1.1.4'
Tc Tc -1.4390 0.7593 'International Tables Vol C Tables 4.2.6.8 and 6.1.1.4'
C C 0.0033 0.0016 'International Tables Vol C Tables 4.2.6.8 and 6.1.1.4'
H H 0.0000 0.0000 'International Tables Vol C Tables 4.2.6.8 and 6.1.1.4'

loop_
_geom_angle_atom_site_label_1
_geom_angle_atom_site_label_2
_geom_angle_atom_site_label_3
_geom_angle
_geom_angle_site_symmetry_1
_geom_angle_site_symmetry_3
N1 Tc2 F1 178.2(2) . .
N1 Tc2 O3 96.9(3) . .
F1 Tc2 O3 84.03(19) . .
N1 Tc2 O2 97.6(3) . .
F1 Tc2 O2 83.89(19) . .
O3 Tc2 O2 90.46(19) . .
N1 Tc2 O5 95.3(3) . .
F1 Tc2 O5 83.20(19) . .
O3 Tc2 O5 91.5(2) . .
O2 Tc2 O5 166.7(2) . .
N1 Tc2 O4 95.7(3) . .
F1 Tc2 O4 83.3(2) . .
O3 Tc2 O4 167.1(2) . .
O2 Tc2 O4 90.6(2) . .
O5 Tc2 O4 84.6(2) . .
N1 Tc2 Cs1 136.3(2) . 2_556
F1 Tc2 Cs1 45.43(12) . 2_556
O3 Tc2 Cs1 55.94(15) . 2_556
O2 Tc2 Cs1 54.58(15) . 2_556
O5 Tc2 Cs1 116.69(17) . 2_556
O4 Tc2 Cs1 115.25(16) . 2_556
N1 Tc2 Cs1 132.3(2) . .
F1 Tc2 Cs1 45.95(12) . .
O3 Tc2 Cs1 115.05(15) . .
O2 Tc2 Cs1 115.56(14) . .
O5 Tc2 Cs1 52.00(15) . .
O4 Tc2 Cs1 53.31(15) . .
Cs1 Tc2 Cs1 91.380(17) 2_556 .
C5 O5 Tc2 127.8(5) . .
C5 O5 Cs1 132.8(5) . .
Tc2 O5 Cs1 98.43(19) . .
C7 O4 Tc2 125.0(6) . .
C7 O4 Cs1 138.3(6) . .
Tc2 O4 Cs1 96.66(19) . .
Tc2 F1 Cs1 106.11(15) . 2_556
Tc2 F1 Cs1 106.26(16) . .
Cs1 F1 Cs1 147.62(15) 2_556 .
O1 N1 Tc2 177.9(7) . .
F1 Cs1 F1 111.48(5) 2_546 .
F1 Cs1 O7 71.73(15) 2_546 1_545
F1 Cs1 O7 147.84(13) . 1_545
F1 Cs1 O6 73.20(15) 2_546 1_545
F1 Cs1 O6 151.94(13) . 1_545
O7 Cs1 O6 60.18(15) 1_545 1_545
F1 Cs1 O5 145.73(13) 2_546 .
F1 Cs1 O5 49.93(12) . .
O7 Cs1 O5 108.66(14) 1_545 .
O6 Cs1 O5 138.18(17) 1_545 .
F1 Cs1 O2 50.56(11) 2_546 2_546
F1 Cs1 O2 67.72(11) . 2_546
O7 Cs1 O2 95.87(15) 1_545 2_546
O6 Cs1 O2 123.72(16) 1_545 2_546
O5 Cs1 O2 96.37(13) . 2_546
F1 Cs1 O4 146.53(12) 2_546 .
F1 Cs1 O4 49.84(12) . .
O7 Cs1 O4 140.22(16) 1_545 .
O6 Cs1 O4 110.58(14) 1_545 .
O5 Cs1 O4 49.74(13) . .
O2 Cs1 O4 117.24(13) 2_546 .
F1 Cs1 O3 50.09(12) 2_546 2_546
F1 Cs1 O3 70.53(12) . 2_546
O7 Cs1 O3 121.74(16) 1_545 2_546
O6 Cs1 O3 96.11(15) 1_545 2_546
O5 Cs1 O3 120.32(13) . 2_546
O2 Cs1 O3 51.61(12) 2_546 2_546
O4 Cs1 O3 96.92(13) . 2_546
F1 Cs1 F61 117.83(16) 2_546 .
F1 Cs1 F61 88.90(16) . .
O7 Cs1 F61 63.61(16) 1_545 .
O6 Cs1 F61 113.98(19) 1_545 .
O5 Cs1 F61 45.77(14) . .
O2 Cs1 F61 93.0(2) 2_546 .
O4 Cs1 F61 91.69(15) . .
O3 Cs1 F61 143.4(2) 2_546 .
F1 Cs1 F83 123.35(17) 2_546 .
F1 Cs1 F83 90.41(14) . .
O7 Cs1 F83 115.12(19) 1_545 .
O6 Cs1 F83 66.07(16) 1_545 .
O5 Cs1 F83 88.38(17) . .
O2 Cs1 F83 145.34(18) 2_546 .
O4 Cs1 F83 44.79(15) . .
O3 Cs1 F83 96.65(19) 2_546 .
F61 Cs1 F83 114.0(2) . .
F1 Cs1 F21 89.71(15) 2_546 2_546
F1 Cs1 F21 59.59(16) . 2_546
O7 Cs1 F21 88.96(17) 1_545 2_546
O6 Cs1 F21 147.90(17) 1_545 2_546
O5 Cs1 F21 56.35(16) . 2_546
O2 Cs1 F21 45.45(14) 2_546 2_546
O4 Cs1 F21 98.72(16) . 2_546
O3 Cs1 F21 93.01(14) 2_546 2_546
F61 Cs1 F21 50.4(2) . 2_546
F83 Cs1 F21 143.07(18) . 2_546
F1 Cs1 F42 89.52(15) 2_546 2_546
F1 Cs1 F42 63.10(15) . 2_546
O7 Cs1 F42 147.82(18) 1_545 2_546
O6 Cs1 F42 89.84(17) 1_545 2_546
O5 Cs1 F42 101.54(16) . 2_546
O2 Cs1 F42 91.50(15) 2_546 2_546
O4 Cs1 F42 57.84(16) . 2_546
O3 Cs1 F42 44.84(15) 2_546 2_546
F61 Cs1 F42 147.31(18) . 2_546
F83 Cs1 F42 54.0(2) . 2_546
F21 Cs1 F42 117.60(18) 2_546 2_546
O8 C5 O5 129.2(8) . .
O8 C5 C6 119.1(9) . .
O5 C5 C6 111.8(9) . .
F61 C6 F63 105.7(11) . .
F61 C6 F62 106.5(14) . .
F63 C6 F62 97.0(10) . .
F61 C6 C5 120.2(9) . .
F63 C6 C5 113.2(12) . .
F62 C6 C5 111.5(11) . .
C8 F83 Cs1 126.6(6) . .
F83 C8 F82 105.2(13) . .
F83 C8 F81 110.1(12) . .
F82 C8 F81 101.0(9) . .
F83 C8 C7 117.8(9) . .
F82 C8 C7 110.7(11) . .
F81 C8 C7 110.6(11) . .
O9 C7 O4 129.2(9) . .
O9 C7 C8 118.8(10) . .
O4 C7 C8 111.9(9) . .
C6 F61 Cs1 117.5(7) . .
C1 O2 Tc2 128.6(5) . .
C1 O2 Cs1 121.5(5) . 2_556
Tc2 O2 Cs1 95.17(18) . 2_556
C3 O3 Tc2 125.5(6) . .
C3 O3 Cs1 116.5(5) . 2_556
Tc2 O3 Cs1 93.79(17) . 2_556
C3 O7 Cs1 121.5(7) . 1_565
C1 O6 Cs1 114.1(6) . 1_565
O6 C1 O2 129.2(8) . .
O6 C1 C2 118.4(9) . .
O2 C1 C2 112.4(9) . .
O6 C1 Cs1 49.5(5) . 1_565
O2 C1 Cs1 122.1(5) . 1_565
C2 C1 Cs1 98.2(6) . 1_565
O7 C3 O3 131.6(9) . .
O7 C3 C4 118.6(9) . .
O3 C3 C4 109.7(9) . .
C4 F42 Cs1 119.4(6) . 2_556
C2 F21 Cs1 120.3(5) . 2_556
C2 F23 Cs1 109.5(6) . 1_565
F22 C2 F21 107.9(11) . .
F22 C2 F23 106.2(9) . .
F21 C2 F23 101.6(11) . .
F22 C2 C1 111.8(10) . .
F21 C2 C1 115.6(9) . .
F23 C2 C1 112.8(10) . .
F41 C4 F42 106.8(12) . .
F41 C4 F43 108.4(12) . .
F42 C4 F43 104.5(13) . .
F41 C4 C3 112.1(12) . .
F42 C4 C3 113.5(10) . .
F43 C4 C3 111.0(11) . .
C11 N2 C31 117.1(11) . .
C11 N2 C41 114.6(11) . .
C31 N2 C41 110.3(10) . .
C11 N2 C21 94.8(11) . .
C31 N2 C21 112.2(10) . .
C41 N2 C21 106.5(10) . .
C12 C11 N2 110.2(13) . .
C12 C11 H11A 109.6 . .
N2 C11 H11A 109.6 . .
C12 C11 H11B 109.6 . .
N2 C11 H11B 109.6 . .
H11A C11 H11B 108.1 . .
C11 C12 C13 110.2(13) . .
C11 C12 H12A 109.6 . .
C13 C12 H12A 109.6 . .
C11 C12 H12B 109.6 . .
C13 C12 H12B 109.6 . .
H12A C12 H12B 108.1 . .
C14 C13 C12 117.1(15) . .
C14 C13 H13A 108.0 . .
C12 C13 H13A 108.0 . .
C14 C13 H13B 108.0 . .
C12 C13 H13B 108.0 . .
H13A C13 H13B 107.3 . .
C13 C14 H14A 109.5 . .
C13 C14 H14B 109.5 . .
H14A C14 H14B 109.5 . .
C13 C14 H14C 109.5 . .
H14A C14 H14C 109.5 . .
H14B C14 H14C 109.5 . .
C22 C21 N2 124.2(17) . .
C22 C21 H21A 106.3 . .
N2 C21 H21A 106.3 . .
C22 C21 H21B 106.3 . .
N2 C21 H21B 106.3 . .
H21A C21 H21B 106.4 . .
C21 C22 C23 138.3(19) . .
C21 C22 H22A 102.5 . .
C23 C22 H22A 102.5 . .
C21 C22 H22B 102.5 . .
C23 C22 H22B 102.5 . .
H22A C22 H22B 104.9 . .
C24 C23 C22 93.3(15) . .
C24 C23 H23A 113.0 . .
C22 C23 H23A 113.0 . .
C24 C23 H23B 113.0 . .
C22 C23 H23B 113.0 . .
H23A C23 H23B 110.4 . .
C23 C24 H24A 109.5 . .
C23 C24 H24B 109.5 . .
H24A C24 H24B 109.5 . .
C23 C24 H24C 109.5 . .
H24A C24 H24C 109.5 . .
H24B C24 H24C 109.5 . .
C32 C31 N2 117.1(11) . .
C32 C31 H31A 108.0 . .
N2 C31 H31A 108.0 . .
C32 C31 H31B 108.0 . .
N2 C31 H31B 108.0 . .
H31A C31 H31B 107.3 . .
C31 C32 C33 113.1(12) . .
C31 C32 H32A 109.0 . .
C33 C32 H32A 109.0 . .
C31 C32 H32B 109.0 . .
C33 C32 H32B 109.0 . .
H32A C32 H32B 107.8 . .
C34 C33 C32 117.6(13) . .
C34 C33 H33A 107.9 . .
C32 C33 H33A 107.9 . .
C34 C33 H33B 107.9 . .
C32 C33 H33B 107.9 . .
H33A C33 H33B 107.2 . .
C33 C34 H34A 109.5 . .
C33 C34 H34B 109.5 . .
H34A C34 H34B 109.5 . .
C33 C34 H34C 109.5 . .
H34A C34 H34C 109.5 . .
H34B C34 H34C 109.5 . .
C42 C41 N2 123.9(13) . .
C42 C41 H41A 106.3 . .
N2 C41 H41A 106.3 . .
C42 C41 H41B 106.3 . .
N2 C41 H41B 106.3 . .
H41A C41 H41B 106.4 . .
C41 C42 C43 113.6(14) . .
C41 C42 H42A 108.8 . .
C43 C42 H42A 108.8 . .
C41 C42 H42B 108.8 . .
C43 C42 H42B 108.8 . .
H42A C42 H42B 107.7 . .
C44 C43 C42 108.4(14) . .
C44 C43 H43A 110.0 . .
C42 C43 H43A 110.0 . .
C44 C43 H43B 110.0 . .
C42 C43 H43B 110.0 . .
H43A C43 H43B 108.4 . .
C43 C44 H44A 109.5 . .
C43 C44 H44B 109.5 . .
H44A C44 H44B 109.5 . .
C43 C44 H44C 109.5 . .
H44A C44 H44C 109.5 . .
H44B C44 H44C 109.5 . .

loop_
_geom_bond_atom_site_label_1
_geom_bond_atom_site_label_2
_geom_bond_distance
_geom_bond_site_symmetry_2
Tc2 N1 1.742(8) .
Tc2 F1 1.986(4) .
Tc2 O3 2.023(5) .
Tc2 O2 2.025(5) .
Tc2 O5 2.041(5) .
Tc2 O4 2.061(5) .
Tc2 Cs1 4.0043(10) 2_556
Tc2 Cs1 4.0909(9) .
O5 C5 1.261(10) .
O5 Cs1 3.259(5) .
O4 C7 1.251(11) .
O4 Cs1 3.303(5) .
F1 Cs1 2.969(4) 2_556
F1 Cs1 3.063(4) .
O1 N1 1.169(8) .
Cs1 F1 2.969(4) 2_546
Cs1 O7 3.202(7) 1_545
Cs1 O6 3.229(7) 1_545
Cs1 O2 3.277(5) 2_546
Cs1 O3 3.324(5) 2_546
Cs1 F61 3.449(8) .
Cs1 F83 3.483(7) .
Cs1 F21 3.525(7) 2_546
Cs1 F42 3.601(7) 2_546
O8 C5 1.206(10) .
F63 C6 1.288(12) .
C5 C6 1.487(13) .
O9 C7 1.208(11) .
C6 F61 1.229(12) .
C6 F62 1.301(14) .
F83 C8 1.269(13) .
F81 C8 1.332(13) .
F82 C8 1.312(13) .
C8 C7 1.526(14) .
O2 C1 1.281(10) .
O2 Cs1 3.277(5) 2_556
O3 C3 1.302(10) .
O3 Cs1 3.324(5) 2_556
O7 C3 1.188(11) .
O7 Cs1 3.202(7) 1_565
O6 C1 1.201(10) .
O6 Cs1 3.229(7) 1_565
C1 C2 1.507(13) .
C1 Cs1 3.877(9) 1_565
C3 C4 1.547(14) .
F42 C4 1.306(13) .
F42 Cs1 3.601(7) 2_556
F21 C2 1.297(12) .
F21 Cs1 3.525(7) 2_556
F22 C2 1.259(11) .
F23 C2 1.303(11) .
F23 Cs1 3.744(8) 1_565
F41 C4 1.275(15) .
F43 C4 1.304(13) .
N2 C11 1.477(16) .
N2 C31 1.499(13) .
N2 C41 1.510(15) .
N2 C21 1.597(17) .
C11 C12 1.453(9) .
C11 H11A 0.9700 .
C11 H11B 0.9700 .
C12 C13 1.500(19) .
C12 H12A 0.9700 .
C12 H12B 0.9700 .
C13 C14 1.425(9) .
C13 H13A 0.9700 .
C13 H13B 0.9700 .
C14 H14A 0.9600 .
C14 H14B 0.9600 .
C14 H14C 0.9600 .
C21 C22 1.39(2) .
C21 H21A 0.9700 .
C21 H21B 0.9700 .
C22 C23 1.625(15) .
C22 H22A 0.9700 .
C22 H22B 0.9700 .
C23 C24 1.459(10) .
C23 H23A 0.9700 .
C23 H23B 0.9700 .
C24 H24A 0.9600 .
C24 H24B 0.9600 .
C24 H24C 0.9600 .
C31 C32 1.445(14) .
C31 H31A 0.9700 .
C31 H31B 0.9700 .
C32 C33 1.541(16) .
C32 H32A 0.9700 .
C32 H32B 0.9700 .
C33 C34 1.401(15) .
C33 H33A 0.9700 .
C33 H33B 0.9700 .
C34 H34A 0.9600 .
C34 H34B 0.9600 .
C34 H34C 0.9600 .
C41 C42 1.403(17) .
C41 H41A 0.9700 .
C41 H41B 0.9700 .
C42 C43 1.501(17) .
C42 H42A 0.9700 .
C42 H42B 0.9700 .
C43 C44 1.510(18) .
C43 H43A 0.9700 .
C43 H43B 0.9700 .
C44 H44A 0.9600 .
C44 H44B 0.9600 .
C44 H44C 0.9600 .

loop_
_geom_hbond_atom_site_label_D
_geom_hbond_atom_site_label_H
_geom_hbond_atom_site_label_A
_geom_hbond_distance_DH
_geom_hbond_distance_HA
_geom_hbond_distance_DA
_geom_hbond_angle_DHA
C11 H11B O9 0.97 2.38 3.33(2) 165.4
C21 H21A O9 0.97 2.67 3.577(19) 156.2

loop_
_geom_torsion_atom_site_label_1
_geom_torsion_atom_site_label_2
_geom_torsion_atom_site_label_3
_geom_torsion_atom_site_label_4
_geom_torsion
_geom_torsion_site_symmetry_1
_geom_torsion_site_symmetry_4
Tc2 O5 C5 O8 -5.2(17) . .
Cs1 O5 C5 O8 -171.0(8) . .
Tc2 O5 C5 C6 175.6(7) . .
Cs1 O5 C5 C6 9.8(13) . .
O8 C5 C6 F61 -156.1(13) . .
O5 C5 C6 F61 23.2(18) . .
O8 C5 C6 F63 -29.8(18) . .
O5 C5 C6 F63 149.4(11) . .
O8 C5 C6 F62 78.2(16) . .
O5 C5 C6 F62 -102.5(13) . .
Cs1 F83 C8 F82 115.4(9) . .
Cs1 F83 C8 F81 -136.5(8) . .
Cs1 F83 C8 C7 -8.5(19) . .
Tc2 O4 C7 O9 -0.8(17) . .
Cs1 O4 C7 O9 175.8(8) . .
Tc2 O4 C7 C8 177.7(7) . .
Cs1 O4 C7 C8 -5.8(15) . .
F83 C8 C7 O9 -172.9(13) . .
F82 C8 C7 O9 66.1(16) . .
F81 C8 C7 O9 -45.1(16) . .
F83 C8 C7 O4 8.5(18) . .
F82 C8 C7 O4 -112.6(12) . .
F81 C8 C7 O4 136.3(11) . .
F63 C6 F61 Cs1 -170.2(8) . .
F62 C6 F61 Cs1 87.4(10) . .
C5 C6 F61 Cs1 -40.6(17) . .
Cs1 O6 C1 O2 101.8(10) 1_565 .
Cs1 O6 C1 C2 -75.6(9) 1_565 .
Tc2 O2 C1 O6 12.2(13) . .
Cs1 O2 C1 O6 -116.4(10) 2_556 .
Tc2 O2 C1 C2 -170.3(6) . .
Cs1 O2 C1 C2 61.1(9) 2_556 .
Tc2 O2 C1 Cs1 73.6(7) . 1_565
Cs1 O2 C1 Cs1 -55.0(7) 2_556 1_565
Cs1 O7 C3 O3 -102.4(11) 1_565 .
Cs1 O7 C3 C4 78.7(11) 1_565 .
Tc2 O3 C3 O7 -7.9(15) . .
Cs1 O3 C3 O7 108.6(11) 2_556 .
Tc2 O3 C3 C4 171.1(8) . .
Cs1 O3 C3 C4 -72.4(9) 2_556 .
Cs1 F21 C2 F22 -132.3(7) 2_556 .
Cs1 F21 C2 F23 116.3(7) 2_556 .
Cs1 F21 C2 C1 -6.3(13) 2_556 .
Cs1 F23 C2 F22 143.2(8) 1_565 .
Cs1 F23 C2 F21 -104.0(7) 1_565 .
Cs1 F23 C2 C1 20.4(12) 1_565 .
O6 C1 C2 F22 -90.3(12) . .
O2 C1 C2 F22 91.9(11) . .
Cs1 C1 C2 F22 -138.3(9) 1_565 .
O6 C1 C2 F21 145.7(10) . .
O2 C1 C2 F21 -32.1(13) . .
Cs1 C1 C2 F21 97.7(9) 1_565 .
O6 C1 C2 F23 29.3(15) . .
O2 C1 C2 F23 -148.5(10) . .
Cs1 C1 C2 F23 -18.7(11) 1_565 .
Cs1 F42 C4 F41 127.0(8) 2_556 .
Cs1 F42 C4 F43 -118.3(8) 2_556 .
Cs1 F42 C4 C3 2.8(15) 2_556 .
O7 C3 C4 F41 99.9(13) . .
O3 C3 C4 F41 -79.2(13) . .
O7 C3 C4 F42 -138.9(11) . .
O3 C3 C4 F42 41.9(15) . .
O7 C3 C4 F43 -21.5(18) . .
O3 C3 C4 F43 159.4(12) . .
C31 N2 C11 C12 -71.3(17) . .
C41 N2 C11 C12 60.3(18) . .
C21 N2 C11 C12 170.8(14) . .
N2 C11 C12 C13 176.4(14) . .
C11 C12 C13 C14 173.1(18) . .
C11 N2 C21 C22 -179.0(16) . .
C31 N2 C21 C22 59.2(18) . .
C41 N2 C21 C22 -61.6(18) . .
N2 C21 C22 C23 154.9(17) . .
C21 C22 C23 C24 50(3) . .
C11 N2 C31 C32 -51.1(15) . .
C41 N2 C31 C32 175.5(11) . .
C21 N2 C31 C32 56.9(14) . .
N2 C31 C32 C33 173.5(11) . .
C31 C32 C33 C34 177.8(13) . .
C11 N2 C41 C42 -96.8(18) . .
C31 N2 C41 C42 37.9(18) . .
C21 N2 C41 C42 159.9(15) . .
N2 C41 C42 C43 -179.9(12) . .
C41 C42 C43 C44 177.3(15) . .
